data_9017021
loop_
_publ_author_name
'Matsui, M.'
'Sato, T.'
'Funamori, N.'

_publ_section_title
;
 Crystal structures and stabilities of cristobalite-helium phases at high pressures
 Note: P = 10 GPa
;
_journal_name_full 'American Mineralogist'
_journal_page_first 184
_journal_page_last 189
_journal_volume 99
_journal_year 2014
_chemical_compound_source 'calculated structure'
_chemical_formula_sum 'He O2 Si'
_chemical_name_mineral Cristobalite
_space_group_IT_number 14
_space_group_name_Hall '-P 2ybc'
_space_group_name_H-M_alt 'P 1 21/c 1'
_symmetry_space_group_name_H-M 'P 1 21/c 1'
_cell_angle_alpha 90
_cell_angle_beta 120.43
_cell_angle_gamma 90
_cell_length_a 8.062
_cell_length_b 4.797
_cell_length_c 9.491
_cell_formula_units_Z 8
_cell_volume 316.488
_database_code_amcsd 0020170
_diffrn_ambient_pressure 1e+07
_exptl_crystal_density_diffrn 2.690
_cod_data_source_file inputs/fixed/downloads/05/05652.cif
_cod_data_source_block 05652
_cod_original_formula_sum 'Si O2 He'
_cod_database_code 9017021

loop_
_space_group_symop_operation_xyz
x,y,z
x,1/2-y,1/2+z
-x,1/2+y,1/2-z
-x,-y,-z

loop_
_atom_site_label
_atom_site_fract_x
_atom_site_fract_y
_atom_site_fract_z
Si1 0.62340 0.38830 0.83820
Si2 0.87260 0.12150 0.71190
O1 0.80010 0.26410 0.82490
O2 0.69100 0.41210 0.02930
O3 0.43540 0.19120 0.74770
O4 0.03730 0.31840 0.71460
He1 0.63280 0.59350 0.53200
He2 0.13790 0.33150 0.51360

loop_
_cod_related_entry_id
_cod_related_entry_database
_cod_related_entry_code
1 AMCSD 0020170
